data_4078522
loop_
_publ_author_name
'Gehrmann, Thorsten'
'Lloret Fillol, Julio'
'Wadepohl, Hubert'
'Gade, Lutz H.'

_publ_section_title
;
 Synthesis, Characterization, and Thermal Rearrangement of Zirconium
 Tetraazadienyl and Pentaazadienyl Complexes
;
_journal_issue 12
_journal_name_full Organometallics
_journal_page_first 4504
_journal_paper_doi 10.1021/om300291b
_journal_volume 31
_journal_year 2012
_chemical_formula_sum 'C42 H62 N6 Si2 Zr'
_chemical_formula_weight 798.38
_space_group_IT_number 14
_symmetry_cell_setting monoclinic
_symmetry_Int_Tables_number 14
_symmetry_space_group_name_Hall '-P 2ybc'
_symmetry_space_group_name_H-M 'P 1 21/c 1'
_atom_sites_solution_hydrogens geom
_atom_sites_solution_primary heavy
_atom_sites_solution_secondary difmap
_audit_block_code ga_tg13a
_audit_creation_method SHELXL-97
_cell_angle_alpha 90.00
_cell_angle_beta 98.683(3)
_cell_angle_gamma 90.00
_cell_formula_units_Z 4
_cell_length_a 14.713(2)
_cell_length_b 10.0813(15)
_cell_length_c 28.870(4)
_cell_measurement_temperature 100(2)
_cell_volume 4233.1(10)
_computing_cell_refinement 'SAINT (Bruker AXS, 1997-2008)'
_computing_data_collection 'SMART (Bruker AXS, 1997-2003)'
_computing_data_reduction 'SAINT (Bruker AXS, 1997-2008)'
_computing_molecular_graphics 'PLATON (Spek, 1980-2008)'
_computing_publication_material 'SHELXL-97 (Sheldrick, 1997)'
_computing_structure_refinement 'SHELXL-97 (Sheldrick, 1997)'
_computing_structure_solution 'DIRDIF (Beurskens et al., 1999-2008)'
_diffrn_ambient_temperature 100(2)
_diffrn_measured_fraction_theta_full 0.997
_diffrn_measured_fraction_theta_max 0.997
_diffrn_measurement_device_type 'CCD area detector (Bruker AXS Smart 1000)'
_diffrn_measurement_method '\f- and \w-scans'
_diffrn_radiation_monochromator graphite
_diffrn_radiation_probe x-ray
_diffrn_radiation_type MoK\a
_diffrn_radiation_wavelength 0.71073
_diffrn_reflns_av_R_equivalents 0.0537
_diffrn_reflns_av_sigmaI/netI 0.0421
_diffrn_reflns_limit_h_max 20
_diffrn_reflns_limit_h_min -20
_diffrn_reflns_limit_k_max 14
_diffrn_reflns_limit_k_min 0
_diffrn_reflns_limit_l_max 40
_diffrn_reflns_limit_l_min 0
_diffrn_reflns_number 79980
_diffrn_reflns_theta_full 30.03
_diffrn_reflns_theta_max 30.03
_diffrn_reflns_theta_min 2.14
_diffrn_source 'fine-focus sealed tube'
_exptl_absorpt_coefficient_mu 0.352
_exptl_absorpt_correction_T_max 0.7464
_exptl_absorpt_correction_T_min 0.6637
_exptl_absorpt_correction_type multi-scan
_exptl_absorpt_process_details
;
multi-scan from symmetry-related measurements (Blessing 1995)
SADABS (Sheldrick & Bruker AXS, 2004-2008)
;
_exptl_crystal_colour red
_exptl_crystal_density_diffrn 1.253
_exptl_crystal_density_method 'not measured'
_exptl_crystal_description irregular
_exptl_crystal_F_000 1696
_exptl_crystal_size_max 0.25
_exptl_crystal_size_mid 0.15
_exptl_crystal_size_min 0.15
_refine_diff_density_max 2.797
_refine_diff_density_min -1.262
_refine_diff_density_rms 0.098
_refine_ls_extinction_method none
_refine_ls_goodness_of_fit_ref 1.111
_refine_ls_hydrogen_treatment constr
_refine_ls_matrix_type full
_refine_ls_number_parameters 552
_refine_ls_number_reflns 12354
_refine_ls_number_restraints 207
_refine_ls_restrained_S_all 1.127
_refine_ls_R_factor_all 0.0937
_refine_ls_R_factor_gt 0.0665
_refine_ls_shift/su_max 0.001
_refine_ls_shift/su_mean 0.000
_refine_ls_structure_factor_coef Fsqd
_refine_ls_weighting_details 'calc w=1/[\s^2^(Fo^2^)+(0.0977P)^2^+4.1895P] where P=(Fo^2^+2Fc^2^)/3'
_refine_ls_weighting_scheme calc
_refine_ls_wR_factor_gt 0.1776
_refine_ls_wR_factor_ref 0.1923
_reflns_number_gt 8709
_reflns_number_total 12354
_reflns_threshold_expression >2sigma(I)
_cod_data_source_file om300291b_si_002.cif
_cod_data_source_block complex_13
_cod_original_cell_volume 4233.1(11)
_cod_original_sg_symbol_H-M 'P 21/c'
_cod_database_code 4078522
_audit_block_refno 830

loop_
_symmetry_equiv_pos_as_xyz
'x, y, z'
'-x, y+1/2, -z+1/2'
'-x, -y, -z'
'x, -y-1/2, z-1/2'

loop_
_atom_site_label
_atom_site_type_symbol
_atom_site_fract_x
_atom_site_fract_y
_atom_site_fract_z
_atom_site_U_iso_or_equiv
_atom_site_adp_type
_atom_site_occupancy
_atom_site_symmetry_multiplicity
_atom_site_calc_flag
_atom_site_refinement_flags
_atom_site_disorder_assembly
_atom_site_disorder_group
C1 C 0.6550(2) 0.4120(4) 0.08814(11) 0.0378(7) Uani 1 1 d . B .
H1A H 0.6737 0.3181 0.0930 0.045 Uiso 1 1 calc R . .
H1B H 0.6025 0.4140 0.0623 0.045 Uiso 1 1 calc R . .
C2 C 0.6196(2) 0.4610(4) 0.13342(11) 0.0344(7) Uani 1 1 d . . .
C3 C 0.5877(2) 0.6063(4) 0.13107(15) 0.0451(9) Uani 1 1 d . A .
H3A H 0.5451 0.6177 0.1014 0.054 Uiso 1 1 calc R . .
H3B H 0.5513 0.6202 0.1569 0.054 Uiso 1 1 calc R . .
C4 C 0.5331(2) 0.3771(4) 0.13656(13) 0.0419(8) Uani 1 1 d . . .
H4A H 0.4862 0.3961 0.1095 0.063 Uiso 1 1 calc R . .
H4B H 0.5089 0.3992 0.1654 0.063 Uiso 1 1 calc R . .
H4C H 0.5490 0.2827 0.1368 0.063 Uiso 1 1 calc R . .
C5 C 0.6935(2) 0.4364(3) 0.17451(11) 0.0297(6) Uani 1 1 d . A .
C6 C 0.6844(3) 0.3502(4) 0.21129(13) 0.0420(8) Uani 1 1 d . . .
H6 H 0.6279 0.3050 0.2118 0.050 Uiso 1 1 calc R . .
C7 C 0.7573(3) 0.3297(4) 0.24738(14) 0.0459(9) Uani 1 1 d . . .
H7 H 0.7509 0.2721 0.2727 0.055 Uiso 1 1 calc R . .
C8 C 0.8387(2) 0.3949(4) 0.24549(12) 0.0368(7) Uani 1 1 d . . .
H8 H 0.8900 0.3825 0.2694 0.044 Uiso 1 1 calc R . .
C9 C 0.8445(2) 0.4783(3) 0.20834(11) 0.0285(6) Uani 1 1 d . A .
H9 H 0.9011 0.5224 0.2071 0.034 Uiso 1 1 calc R . .
C16 C 0.7034(3) 1.0001(4) 0.15036(18) 0.0558(11) Uani 1 1 d D . .
H16A H 0.7175 1.0071 0.1184 0.084 Uiso 1 1 calc R . .
H16B H 0.7598 0.9803 0.1719 0.084 Uiso 1 1 calc R . .
H16C H 0.6775 1.0842 0.1593 0.084 Uiso 1 1 calc R . .
C17 C 0.5083(4) 0.9161(6) 0.1153(3) 0.103(2) Uani 1 1 d D . .
H17A H 0.4623 0.8463 0.1163 0.154 Uiso 1 1 calc R . .
H17B H 0.5192 0.9286 0.0829 0.154 Uiso 1 1 calc R . .
H17C H 0.4859 0.9992 0.1271 0.154 Uiso 1 1 calc R . .
C18 C 0.5963(4) 0.8583(5) 0.21594(19) 0.0838(19) Uani 1 1 d D . .
C19A C 0.6885(10) 0.859(3) 0.2495(7) 0.123(13) Uani 0.284(14) 1 d PDU A 3
H19A H 0.7228 0.7782 0.2451 0.185 Uiso 0.284(14) 1 calc PR A 3
H19B H 0.6766 0.8641 0.2820 0.185 Uiso 0.284(14) 1 calc PR A 3
H19C H 0.7247 0.9368 0.2427 0.185 Uiso 0.284(14) 1 calc PR A 3
C20A C 0.5422(11) 0.7359(11) 0.2301(5) 0.050(5) Uani 0.284(14) 1 d PDU A 3
H20A H 0.5749 0.6545 0.2241 0.075 Uiso 0.284(14) 1 calc PR A 3
H20B H 0.4806 0.7349 0.2117 0.075 Uiso 0.284(14) 1 calc PR A 3
H20C H 0.5372 0.7412 0.2635 0.075 Uiso 0.284(14) 1 calc PR A 3
C21A C 0.5384(15) 0.9822(12) 0.2239(12) 0.25(3) Uani 0.284(14) 1 d PDU A 3
H21A H 0.5707 1.0623 0.2161 0.370 Uiso 0.284(14) 1 calc PR A 3
H21B H 0.5294 0.9860 0.2568 0.370 Uiso 0.284(14) 1 calc PR A 3
H21C H 0.4785 0.9769 0.2039 0.370 Uiso 0.284(14) 1 calc PR A 3
C19B C 0.6642(7) 0.7665(9) 0.2440(3) 0.114(5) Uani 0.716(14) 1 d PDU A 4
H19D H 0.7269 0.7970 0.2422 0.171 Uiso 0.716(14) 1 calc PR A 4
H19E H 0.6561 0.6765 0.2312 0.171 Uiso 0.716(14) 1 calc PR A 4
H19F H 0.6540 0.7664 0.2767 0.171 Uiso 0.716(14) 1 calc PR A 4
C20B C 0.4949(7) 0.8124(14) 0.2150(6) 0.259(14) Uani 0.716(14) 1 d PDU A 4
H20D H 0.4533 0.8760 0.1970 0.388 Uiso 0.716(14) 1 calc PR A 4
H20E H 0.4811 0.8077 0.2472 0.388 Uiso 0.716(14) 1 calc PR A 4
H20F H 0.4865 0.7247 0.2004 0.388 Uiso 0.716(14) 1 calc PR A 4
C21B C 0.6030(12) 1.0007(7) 0.2362(4) 0.172(9) Uani 0.716(14) 1 d PDU A 4
H21D H 0.5586 1.0581 0.2169 0.258 Uiso 0.716(14) 1 calc PR A 4
H21E H 0.6653 1.0351 0.2361 0.258 Uiso 0.716(14) 1 calc PR A 4
H21F H 0.5894 0.9992 0.2684 0.258 Uiso 0.716(14) 1 calc PR A 4
C22 C 0.7845(3) 0.8123(5) -0.00214(13) 0.0480(9) Uani 1 1 d . . .
C23 C 0.8672(2) 0.8439(4) -0.01800(12) 0.0389(8) Uani 1 1 d . . .
C24 C 0.8633(3) 0.8778(4) -0.06495(13) 0.0386(7) Uani 1 1 d . . .
H24 H 0.9189 0.8994 -0.0762 0.046 Uiso 1 1 calc R . .
C25 C 0.7816(3) 0.8815(4) -0.09595(13) 0.0473(9) Uani 1 1 d . . .
C26 C 0.7009(3) 0.8516(5) -0.07910(15) 0.0548(11) Uani 1 1 d . . .
H26 H 0.6444 0.8543 -0.0999 0.066 Uiso 1 1 calc R . .
C27 C 0.7005(3) 0.8174(6) -0.03188(15) 0.0613(13) Uani 1 1 d . . .
C28 C 0.9566(3) 0.8397(4) 0.01486(14) 0.0445(9) Uani 1 1 d . . .
H28A H 0.9450 0.8148 0.0463 0.067 Uiso 1 1 calc R . .
H28B H 0.9856 0.9274 0.0161 0.067 Uiso 1 1 calc R . .
H28C H 0.9975 0.7742 0.0037 0.067 Uiso 1 1 calc R . .
C29 C 0.7811(4) 0.9207(6) -0.14630(16) 0.0725(15) Uani 1 1 d . . .
H29A H 0.7180 0.9182 -0.1630 0.109 Uiso 1 1 calc R . .
H29B H 0.8194 0.8588 -0.1611 0.109 Uiso 1 1 calc R . .
H29C H 0.8057 1.0107 -0.1476 0.109 Uiso 1 1 calc R . .
C30 C 0.6109(3) 0.7924(8) -0.01315(17) 0.089(2) Uani 1 1 d . . .
H30A H 0.5593 0.8004 -0.0388 0.134 Uiso 1 1 calc R . .
H30B H 0.6040 0.8577 0.0112 0.134 Uiso 1 1 calc R . .
H30C H 0.6116 0.7029 0.0002 0.134 Uiso 1 1 calc R . .
C31 C 0.9268(2) 0.8195(3) 0.17017(11) 0.0287(6) Uani 1 1 d . A .
C32 C 0.9083(2) 0.8255(3) 0.21607(11) 0.0319(6) Uani 1 1 d . . .
H32 H 0.8908 0.7472 0.2308 0.038 Uiso 1 1 calc R . .
C33 C 0.9152(2) 0.9451(3) 0.24081(13) 0.0387(8) Uani 1 1 d . . .
H33 H 0.9020 0.9477 0.2720 0.046 Uiso 1 1 calc R . .
C34 C 0.9412(2) 1.0597(3) 0.21992(14) 0.0421(8) Uani 1 1 d . . .
H34 H 0.9459 1.1412 0.2367 0.051 Uiso 1 1 calc R . .
C35 C 0.9601(3) 1.0549(3) 0.17475(14) 0.0429(8) Uani 1 1 d . . .
H35 H 0.9783 1.1334 0.1604 0.051 Uiso 1 1 calc R . .
C36 C 0.9529(2) 0.9355(3) 0.14950(12) 0.0359(7) Uani 1 1 d . . .
H36 H 0.9659 0.9337 0.1183 0.043 Uiso 1 1 calc R . .
C37 C 0.9951(2) 0.6255(3) 0.14040(10) 0.0301(6) Uani 1 1 d . A .
C38 C 1.0848(2) 0.6761(4) 0.15018(12) 0.0367(7) Uani 1 1 d . . .
H38 H 1.0942 0.7653 0.1605 0.044 Uiso 1 1 calc R . .
C39 C 1.1598(3) 0.5974(5) 0.14494(13) 0.0466(9) Uani 1 1 d . . .
H39 H 1.2197 0.6340 0.1520 0.056 Uiso 1 1 calc R . .
C40 C 1.1505(3) 0.4684(4) 0.12988(14) 0.0488(9) Uani 1 1 d . . .
H40 H 1.2028 0.4164 0.1261 0.059 Uiso 1 1 calc R . .
C41 C 1.0629(3) 0.4166(4) 0.12033(15) 0.0486(9) Uani 1 1 d . . .
H41 H 1.0546 0.3276 0.1097 0.058 Uiso 1 1 calc R . .
C42 C 0.9868(3) 0.4923(4) 0.12607(13) 0.0406(8) Uani 1 1 d . . .
H42 H 0.9274 0.4531 0.1202 0.049 Uiso 1 1 calc R . .
N1 N 0.7316(2) 0.4833(3) 0.07230(9) 0.0379(7) Uani 1 1 d . . .
N2 N 0.65647(18) 0.7141(3) 0.13377(10) 0.0347(6) Uani 1 1 d . . .
N3 N 0.77378(17) 0.5006(2) 0.17358(8) 0.0261(5) Uani 1 1 d . . .
N4 N 0.7846(3) 0.8499(4) 0.07639(14) 0.0671(11) Uani 1 1 d . . .
N5 N 0.7867(2) 0.7698(3) 0.04672(11) 0.0435(7) Uani 1 1 d . A .
N6 N 0.91521(18) 0.6965(3) 0.14501(9) 0.0271(5) Uani 1 1 d . . .
Si1A Si 0.79289(10) 0.37654(15) 0.03636(5) 0.0240(4) Uani 0.545(3) 1 d PD B 1
C10A C 0.8509(5) 0.2330(6) 0.0702(2) 0.0322(15) Uani 0.545(3) 1 d PD B 1
H10A H 0.8049 0.1800 0.0832 0.048 Uiso 0.545(3) 1 calc PR B 1
H10B H 0.8965 0.2664 0.0958 0.048 Uiso 0.545(3) 1 calc PR B 1
H10C H 0.8815 0.1776 0.0493 0.048 Uiso 0.545(3) 1 calc PR B 1
C11A C 0.8809(4) 0.4772(8) 0.0120(3) 0.0270(15) Uani 0.545(3) 1 d PD B 1
H11A H 0.8509 0.5521 -0.0059 0.040 Uiso 0.545(3) 1 calc PR B 1
H11B H 0.9119 0.4217 -0.0088 0.040 Uiso 0.545(3) 1 calc PR B 1
H11C H 0.9263 0.5107 0.0377 0.040 Uiso 0.545(3) 1 calc PR B 1
C12A C 0.7124(3) 0.3018(5) -0.01478(17) 0.0329(12) Uani 0.545(3) 1 d PD B 1
C13A C 0.7714(5) 0.2356(9) -0.0482(3) 0.0422(19) Uani 0.545(3) 1 d PD B 1
H13A H 0.8137 0.3011 -0.0581 0.063 Uiso 0.545(3) 1 calc PR B 1
H13B H 0.7312 0.2011 -0.0757 0.063 Uiso 0.545(3) 1 calc PR B 1
H13C H 0.8067 0.1625 -0.0319 0.063 Uiso 0.545(3) 1 calc PR B 1
C14A C 0.6473(6) 0.1946(10) -0.0003(3) 0.049(3) Uani 0.545(3) 1 d PD B 1
H14A H 0.6093 0.2331 0.0214 0.073 Uiso 0.545(3) 1 calc PR B 1
H14B H 0.6837 0.1212 0.0152 0.073 Uiso 0.545(3) 1 calc PR B 1
H14C H 0.6076 0.1613 -0.0282 0.073 Uiso 0.545(3) 1 calc PR B 1
C15A C 0.6532(5) 0.4110(8) -0.0421(3) 0.052(2) Uani 0.545(3) 1 d PD B 1
H15A H 0.6934 0.4807 -0.0513 0.078 Uiso 0.545(3) 1 calc PR B 1
H15B H 0.6117 0.4491 -0.0221 0.078 Uiso 0.545(3) 1 calc PR B 1
H15C H 0.6171 0.3725 -0.0701 0.078 Uiso 0.545(3) 1 calc PR B 1
Si1B Si 0.74255(13) 0.43172(19) 0.01665(6) 0.0279(5) Uani 0.455(3) 1 d PD B 2
C10B C 0.6475(5) 0.4755(9) -0.0319(3) 0.0398(19) Uani 0.455(3) 1 d PD B 2
H10D H 0.5894 0.4384 -0.0251 0.060 Uiso 0.455(3) 1 calc PR B 2
H10E H 0.6613 0.4388 -0.0615 0.060 Uiso 0.455(3) 1 calc PR B 2
H10F H 0.6422 0.5722 -0.0346 0.060 Uiso 0.455(3) 1 calc PR B 2
C11B C 0.8525(5) 0.5024(10) 0.0029(4) 0.038(2) Uani 0.455(3) 1 d PD B 2
H11D H 0.9028 0.4787 0.0278 0.057 Uiso 0.455(3) 1 calc PR B 2
H11E H 0.8474 0.5991 0.0006 0.057 Uiso 0.455(3) 1 calc PR B 2
H11F H 0.8653 0.4664 -0.0270 0.057 Uiso 0.455(3) 1 calc PR B 2
C12B C 0.7548(4) 0.2437(5) 0.0160(2) 0.0331(15) Uani 0.455(3) 1 d PD B 2
C13B C 0.7911(7) 0.2068(12) -0.0301(3) 0.047(3) Uani 0.455(3) 1 d PD B 2
H13D H 0.7465 0.2349 -0.0570 0.071 Uiso 0.455(3) 1 calc PR B 2
H13E H 0.7999 0.1105 -0.0313 0.071 Uiso 0.455(3) 1 calc PR B 2
H13F H 0.8499 0.2516 -0.0311 0.071 Uiso 0.455(3) 1 calc PR B 2
C14B C 0.8267(6) 0.1970(9) 0.0574(3) 0.0348(18) Uani 0.455(3) 1 d PD B 2
H14D H 0.8836 0.2479 0.0579 0.052 Uiso 0.455(3) 1 calc PR B 2
H14E H 0.8395 0.1024 0.0538 0.052 Uiso 0.455(3) 1 calc PR B 2
H14F H 0.8026 0.2110 0.0869 0.052 Uiso 0.455(3) 1 calc PR B 2
C15B C 0.6650(6) 0.1643(12) 0.0157(4) 0.043(3) Uani 0.455(3) 1 d PD B 2
H15D H 0.6196 0.1930 -0.0108 0.065 Uiso 0.455(3) 1 calc PR B 2
H15E H 0.6409 0.1801 0.0450 0.065 Uiso 0.455(3) 1 calc PR B 2
H15F H 0.6775 0.0695 0.0127 0.065 Uiso 0.455(3) 1 calc PR B 2
Si2 Si 0.61931(8) 0.86624(12) 0.15312(5) 0.0479(3) Uani 1 1 d D A .
Zr Zr 0.77644(2) 0.65350(3) 0.111143(10) 0.02854(10) Uani 1 1 d . A .

loop_
_atom_site_aniso_label
_atom_site_aniso_U_11
_atom_site_aniso_U_22
_atom_site_aniso_U_33
_atom_site_aniso_U_23
_atom_site_aniso_U_13
_atom_site_aniso_U_12
C1 0.0406(18) 0.045(2) 0.0272(15) -0.0097(13) 0.0039(13) -0.0137(15)
C2 0.0263(14) 0.0466(19) 0.0287(15) -0.0067(13) -0.0010(11) -0.0062(13)
C3 0.0266(16) 0.052(2) 0.053(2) -0.0064(18) -0.0040(15) 0.0025(15)
C4 0.0313(16) 0.059(2) 0.0348(17) -0.0057(15) 0.0025(13) -0.0100(15)
C5 0.0289(14) 0.0343(16) 0.0255(14) -0.0051(11) 0.0031(11) -0.0036(12)
C6 0.0355(17) 0.054(2) 0.0361(18) 0.0060(15) 0.0038(14) -0.0114(16)
C7 0.043(2) 0.055(2) 0.0388(19) 0.0126(16) 0.0013(15) -0.0092(17)
C8 0.0331(16) 0.0379(17) 0.0370(17) 0.0042(14) -0.0023(13) 0.0004(14)
C9 0.0270(14) 0.0288(14) 0.0291(14) -0.0035(11) 0.0023(11) 0.0015(11)
C16 0.045(2) 0.045(2) 0.075(3) -0.007(2) -0.002(2) 0.0086(18)
C17 0.061(3) 0.073(4) 0.169(7) -0.010(4) 0.001(4) 0.022(3)
C18 0.108(5) 0.081(4) 0.076(4) -0.021(3) 0.057(4) -0.026(3)
C19A 0.16(3) 0.17(4) 0.042(11) -0.016(16) 0.008(14) -0.01(2)
C20A 0.078(11) 0.047(8) 0.034(7) 0.000(6) 0.037(7) 0.006(7)
C21A 0.26(4) 0.058(13) 0.51(7) -0.14(3) 0.34(5) -0.089(18)
C19B 0.250(16) 0.058(5) 0.050(5) 0.007(4) 0.071(7) -0.014(7)
C20B 0.31(2) 0.106(11) 0.45(3) 0.028(15) 0.35(3) 0.008(13)
C21B 0.37(3) 0.066(6) 0.110(9) -0.021(6) 0.152(13) -0.020(10)
C22 0.043(2) 0.070(3) 0.0315(18) -0.0040(17) 0.0071(15) -0.0176(19)
C23 0.0377(17) 0.048(2) 0.0319(16) -0.0067(14) 0.0098(13) -0.0106(15)
C24 0.0454(19) 0.0363(17) 0.0365(17) -0.0023(13) 0.0144(14) -0.0062(14)
C25 0.055(2) 0.054(2) 0.0328(18) 0.0018(16) 0.0079(16) -0.0040(18)
C26 0.046(2) 0.078(3) 0.037(2) 0.0006(19) -0.0028(16) -0.009(2)
C27 0.043(2) 0.107(4) 0.033(2) -0.006(2) 0.0030(16) -0.024(2)
C28 0.0350(18) 0.056(2) 0.043(2) -0.0048(17) 0.0080(15) -0.0126(16)
C29 0.088(4) 0.091(4) 0.037(2) 0.016(2) 0.003(2) -0.012(3)
C30 0.043(2) 0.179(7) 0.044(3) -0.001(3) 0.0003(19) -0.044(3)
C31 0.0259(14) 0.0271(14) 0.0308(15) -0.0021(11) -0.0033(11) 0.0026(11)
C32 0.0350(16) 0.0273(15) 0.0313(15) -0.0024(11) -0.0016(12) 0.0024(12)
C33 0.0364(17) 0.0372(18) 0.0387(18) -0.0125(14) -0.0069(13) 0.0065(14)
C34 0.0354(17) 0.0268(16) 0.059(2) -0.0113(15) -0.0086(15) 0.0045(13)
C35 0.0397(18) 0.0280(16) 0.056(2) 0.0040(15) -0.0095(16) -0.0035(14)
C36 0.0383(17) 0.0321(16) 0.0345(16) 0.0036(13) -0.0039(13) -0.0017(13)
C37 0.0345(15) 0.0358(16) 0.0204(13) -0.0012(11) 0.0049(11) 0.0020(12)
C38 0.0352(17) 0.0446(19) 0.0290(15) -0.0077(13) 0.0003(12) 0.0017(14)
C39 0.0332(17) 0.070(3) 0.0367(18) -0.0071(18) 0.0044(14) 0.0099(17)
C40 0.047(2) 0.061(3) 0.040(2) -0.0026(17) 0.0156(16) 0.0178(19)
C41 0.062(2) 0.040(2) 0.050(2) -0.0054(16) 0.0277(19) 0.0064(18)
C42 0.046(2) 0.0379(18) 0.0415(19) -0.0063(14) 0.0198(15) -0.0003(15)
N1 0.0446(16) 0.0465(17) 0.0236(12) -0.0110(11) 0.0088(11) -0.0181(13)
N2 0.0288(13) 0.0421(15) 0.0309(14) -0.0022(11) -0.0026(10) 0.0033(12)
N3 0.0248(12) 0.0294(12) 0.0238(11) -0.0056(9) 0.0028(9) 0.0007(9)
N4 0.093(3) 0.068(3) 0.0380(19) 0.0055(18) 0.001(2) -0.003(2)
N5 0.0370(16) 0.0535(19) 0.0377(16) 0.0041(14) -0.0015(12) -0.0104(14)
N6 0.0298(12) 0.0251(11) 0.0253(12) -0.0038(9) 0.0004(9) -0.0011(10)
Si1A 0.0215(7) 0.0293(8) 0.0198(7) -0.0026(5) -0.0011(5) -0.0023(5)
C10A 0.034(4) 0.028(3) 0.032(4) 0.001(3) -0.004(3) -0.004(3)
C11A 0.024(3) 0.035(4) 0.023(3) 0.000(2) 0.007(3) -0.004(3)
C12A 0.031(3) 0.043(3) 0.023(3) -0.006(2) -0.002(2) 0.001(2)
C13A 0.044(4) 0.053(5) 0.028(4) -0.016(3) 0.001(3) -0.004(3)
C14A 0.038(4) 0.067(7) 0.041(5) -0.025(4) 0.007(4) -0.018(4)
C15A 0.047(4) 0.060(6) 0.039(4) -0.010(4) -0.022(3) 0.015(4)
Si1B 0.0299(10) 0.0303(10) 0.0211(9) -0.0018(7) -0.0038(7) -0.0009(7)
C10B 0.040(4) 0.040(5) 0.034(4) 0.002(3) -0.012(3) 0.005(4)
C11B 0.038(5) 0.040(5) 0.034(5) -0.003(4) 0.005(4) 0.001(4)
C12B 0.032(3) 0.032(3) 0.034(4) -0.006(3) -0.003(3) -0.001(3)
C13B 0.050(5) 0.049(6) 0.040(5) -0.019(5) -0.005(5) 0.001(4)
C14B 0.032(5) 0.032(4) 0.039(5) 0.006(4) 0.003(3) -0.001(3)
C15B 0.033(5) 0.034(5) 0.059(8) -0.013(5) -0.002(4) -0.009(4)
Si2 0.0356(5) 0.0478(6) 0.0618(7) -0.0055(5) 0.0126(5) 0.0064(4)
Zr 0.02867(16) 0.03412(17) 0.02127(14) -0.00473(11) -0.00131(10) -0.00124(12)

loop_
_atom_type_symbol
_atom_type_description
_atom_type_scat_dispersion_real
_atom_type_scat_dispersion_imag
_atom_type_scat_source
C C 0.0033 0.0016 'International Tables Vol C Tables 4.2.6.8 and 6.1.1.4'
H H 0.0000 0.0000 'International Tables Vol C Tables 4.2.6.8 and 6.1.1.4'
N N 0.0061 0.0033 'International Tables Vol C Tables 4.2.6.8 and 6.1.1.4'
Si Si 0.0817 0.0704 'International Tables Vol C Tables 4.2.6.8 and 6.1.1.4'
Zr Zr -2.9673 0.5597 'International Tables Vol C Tables 4.2.6.8 and 6.1.1.4'

loop_
_geom_angle_atom_site_label_1
_geom_angle_atom_site_label_2
_geom_angle_atom_site_label_3
_geom_angle
N1 C1 C2 118.4(3)
N1 C1 H1A 107.7
C2 C1 H1A 107.7
N1 C1 H1B 107.7
C2 C1 H1B 107.7
H1A C1 H1B 107.1
C5 C2 C3 111.8(3)
C5 C2 C4 111.6(3)
C3 C2 C4 106.0(3)
C5 C2 C1 108.4(3)
C3 C2 C1 113.8(3)
C4 C2 C1 105.0(3)
N2 C3 C2 119.7(3)
N2 C3 H3A 107.4
C2 C3 H3A 107.4
N2 C3 H3B 107.4
C2 C3 H3B 107.4
H3A C3 H3B 106.9
C2 C4 H4A 109.5
C2 C4 H4B 109.5
H4A C4 H4B 109.5
C2 C4 H4C 109.5
H4A C4 H4C 109.5
H4B C4 H4C 109.5
N3 C5 C6 119.9(3)
N3 C5 C2 115.8(3)
C6 C5 C2 124.2(3)
C7 C6 C5 120.7(3)
C7 C6 H6 119.7
C5 C6 H6 119.7
C8 C7 C6 118.5(3)
C8 C7 H7 120.8
C6 C7 H7 120.8
C7 C8 C9 118.7(3)
C7 C8 H8 120.7
C9 C8 H8 120.7
N3 C9 C8 123.4(3)
N3 C9 H9 118.3
C8 C9 H9 118.3
Si2 C16 H16A 109.5
Si2 C16 H16B 109.5
H16A C16 H16B 109.5
Si2 C16 H16C 109.5
H16A C16 H16C 109.5
H16B C16 H16C 109.5
Si2 C17 H17A 109.5
Si2 C17 H17B 109.5
H17A C17 H17B 109.5
Si2 C17 H17C 109.5
H17A C17 H17C 109.5
H17B C17 H17C 109.5
C19B C18 C19A 38.5(9)
C19B C18 C21B 111.6(7)
C19A C18 C21B 75.9(11)
C19B C18 C21A 138.7(13)
C19A C18 C21A 110.6(9)
C21B C18 C21A 36.9(10)
C19B C18 C20A 72.3(7)
C19A C18 C20A 106.1(9)
C21B C18 C20A 130.0(7)
C21A C18 C20A 106.7(7)
C19B C18 C20B 112.5(6)
C19A C18 C20B 139.6(11)
C21B C18 C20B 106.8(6)
C21A C18 C20B 72.3(8)
C20A C18 C20B 40.8(7)
C19B C18 Si2 109.9(4)
C19A C18 Si2 109.4(9)
C21B C18 Si2 108.2(5)
C21A C18 Si2 106.8(12)
C20A C18 Si2 117.2(5)
C20B C18 Si2 107.8(6)
C18 C19A H19A 109.5
C18 C19A H19B 109.5
H19A C19A H19B 109.5
C18 C19A H19C 109.5
H19A C19A H19C 109.5
H19B C19A H19C 109.5
C18 C20A H20A 109.5
C18 C20A H20B 109.5
H20A C20A H20B 109.5
C18 C20A H20C 109.5
H20A C20A H20C 109.5
H20B C20A H20C 109.5
C18 C21A H21A 109.5
C18 C21A H21B 109.5
H21A C21A H21B 109.5
C18 C21A H21C 109.5
H21A C21A H21C 109.5
H21B C21A H21C 109.5
C18 C19B H19D 109.5
C18 C19B H19E 109.5
H19D C19B H19E 109.5
C18 C19B H19F 109.5
H19D C19B H19F 109.5
H19E C19B H19F 109.5
C18 C20B H20D 109.5
C18 C20B H20E 109.5
H20D C20B H20E 109.5
C18 C20B H20F 109.5
H20D C20B H20F 109.5
H20E C20B H20F 109.5
C18 C21B H21D 109.5
C18 C21B H21E 109.5
H21D C21B H21E 109.5
C18 C21B H21F 109.5
H21D C21B H21F 109.5
H21E C21B H21F 109.5
C27 C22 C23 121.6(4)
C27 C22 N5 119.3(3)
C23 C22 N5 119.1(3)
C24 C23 C22 117.7(3)
C24 C23 C28 121.7(3)
C22 C23 C28 120.6(3)
C25 C24 C23 122.7(3)
C25 C24 H24 118.7
C23 C24 H24 118.7
C26 C25 C24 118.3(4)
C26 C25 C29 121.2(4)
C24 C25 C29 120.5(4)
C25 C26 C27 121.6(4)
C25 C26 H26 119.2
C27 C26 H26 119.2
C22 C27 C26 118.2(4)
C22 C27 C30 120.7(4)
C26 C27 C30 121.1(4)
C23 C28 H28A 109.5
C23 C28 H28B 109.5
H28A C28 H28B 109.5
C23 C28 H28C 109.5
H28A C28 H28C 109.5
H28B C28 H28C 109.5
C25 C29 H29A 109.5
C25 C29 H29B 109.5
H29A C29 H29B 109.5
C25 C29 H29C 109.5
H29A C29 H29C 109.5
H29B C29 H29C 109.5
C27 C30 H30A 109.5
C27 C30 H30B 109.5
H30A C30 H30B 109.5
C27 C30 H30C 109.5
H30A C30 H30C 109.5
H30B C30 H30C 109.5
C36 C31 C32 118.5(3)
C36 C31 N6 121.9(3)
C32 C31 N6 119.6(3)
C31 C32 C33 121.0(3)
C31 C32 H32 119.5
C33 C32 H32 119.5
C34 C33 C32 120.1(3)
C34 C33 H33 120.0
C32 C33 H33 120.0
C35 C34 C33 119.5(3)
C35 C34 H34 120.2
C33 C34 H34 120.2
C34 C35 C36 120.8(3)
C34 C35 H35 119.6
C36 C35 H35 119.6
C31 C36 C35 120.1(3)
C31 C36 H36 119.9
C35 C36 H36 119.9
N6 C37 C38 124.9(3)
N6 C37 C42 118.7(3)
C38 C37 C42 116.4(3)
C39 C38 C37 120.6(3)
C39 C38 H38 119.7
C37 C38 H38 119.7
C40 C39 C38 122.4(4)
C40 C39 H39 118.8
C38 C39 H39 118.8
C39 C40 C41 117.9(4)
C39 C40 H40 121.1
C41 C40 H40 121.1
C40 C41 C42 121.0(4)
C40 C41 H41 119.5
C42 C41 H41 119.5
C41 C42 C37 121.7(4)
C41 C42 H42 119.1
C37 C42 H42 119.1
C1 N1 Si1B 109.2(2)
C1 N1 Si1A 110.9(2)
Si1B N1 Si1A 33.51(9)
C1 N1 Zr 115.3(2)
Si1B N1 Zr 132.81(17)
Si1A N1 Zr 129.99(16)
C3 N2 Si2 114.7(2)
C3 N2 Zr 112.1(2)
Si2 N2 Zr 133.15(17)
C5 N3 C9 118.9(3)
C5 N3 Zr 116.13(19)
C9 N3 Zr 124.9(2)
N5 N4 Zr 74.2(3)
N4 N5 C22 119.8(4)
N4 N5 Zr 75.0(3)
C22 N5 Zr 164.2(3)
C37 N6 C31 117.0(2)
C37 N6 Zr 127.0(2)
C31 N6 Zr 115.63(19)
N1 Si1A C11A 109.0(3)
N1 Si1A C10A 112.5(3)
C11A Si1A C10A 109.2(3)
N1 Si1A C12A 111.79(19)
C11A Si1A C12A 108.0(3)
C10A Si1A C12A 106.2(3)
Si1A C10A H10A 109.5
Si1A C10A H10B 109.5
H10A C10A H10B 109.5
Si1A C10A H10C 109.5
H10A C10A H10C 109.5
H10B C10A H10C 109.5
Si1A C11A H11A 109.5
Si1A C11A H11B 109.5
H11A C11A H11B 109.5
Si1A C11A H11C 109.5
H11A C11A H11C 109.5
H11B C11A H11C 109.5
C13A C12A C15A 108.5(5)
C13A C12A C14A 107.3(6)
C15A C12A C14A 108.2(6)
C13A C12A Si1A 108.2(4)
C15A C12A Si1A 110.5(4)
C14A C12A Si1A 113.9(5)
C12A C13A H13A 109.5
C12A C13A H13B 109.5
H13A C13A H13B 109.5
C12A C13A H13C 109.5
H13A C13A H13C 109.5
H13B C13A H13C 109.5
C12A C14A H14A 109.5
C12A C14A H14B 109.5
H14A C14A H14B 109.5
C12A C14A H14C 109.5
H14A C14A H14C 109.5
H14B C14A H14C 109.5
C12A C15A H15A 109.5
C12A C15A H15B 109.5
H15A C15A H15B 109.5
C12A C15A H15C 109.5
H15A C15A H15C 109.5
H15B C15A H15C 109.5
N1 Si1B C11B 106.9(4)
N1 Si1B C10B 117.5(3)
C11B Si1B C10B 108.9(4)
N1 Si1B C12B 109.5(2)
C11B Si1B C12B 106.9(4)
C10B Si1B C12B 106.7(3)
Si1B C10B H10D 109.5
Si1B C10B H10E 109.5
H10D C10B H10E 109.5
Si1B C10B H10F 109.5
H10D C10B H10F 109.5
H10E C10B H10F 109.5
Si1B C11B H11D 109.5
Si1B C11B H11E 109.5
H11D C11B H11E 109.5
Si1B C11B H11F 109.5
H11D C11B H11F 109.5
H11E C11B H11F 109.5
C15B C12B C14B 109.3(6)
C15B C12B C13B 106.1(6)
C14B C12B C13B 107.9(6)
C15B C12B Si1B 115.7(6)
C14B C12B Si1B 110.5(5)
C13B C12B Si1B 107.1(5)
C12B C13B H13D 109.5
C12B C13B H13E 109.5
H13D C13B H13E 109.5
C12B C13B H13F 109.5
H13D C13B H13F 109.5
H13E C13B H13F 109.5
C12B C14B H14D 109.5
C12B C14B H14E 109.5
H14D C14B H14E 109.5
C12B C14B H14F 109.5
H14D C14B H14F 109.5
H14E C14B H14F 109.5
C12B C15B H15D 109.5
C12B C15B H15E 109.5
H15D C15B H15E 109.5
C12B C15B H15F 109.5
H15D C15B H15F 109.5
H15E C15B H15F 109.5
N2 Si2 C16 112.66(18)
N2 Si2 C17 109.5(2)
C16 Si2 C17 107.9(3)
N2 Si2 C18 112.2(2)
C16 Si2 C18 106.9(2)
C17 Si2 C18 107.5(3)
N2 Zr N1 101.28(12)
N2 Zr N6 126.12(10)
N1 Zr N6 127.02(11)
N2 Zr N5 106.15(12)
N1 Zr N5 92.27(12)
N6 Zr N5 95.36(10)
N2 Zr N4 89.21(15)
N1 Zr N4 121.24(13)
N6 Zr N4 85.10(14)
N5 Zr N4 30.76(13)
N2 Zr N3 80.74(10)
N1 Zr N3 80.52(10)
N6 Zr N3 84.84(9)
N5 Zr N3 170.98(11)
N4 Zr N3 157.65(12)

loop_
_geom_bond_atom_site_label_1
_geom_bond_atom_site_label_2
_geom_bond_distance
C1 N1 1.466(4)
C1 C2 1.559(5)
C1 H1A 0.9900
C1 H1B 0.9900
C2 C5 1.503(4)
C2 C3 1.537(5)
C2 C4 1.543(5)
C3 N2 1.479(5)
C3 H3A 0.9900
C3 H3B 0.9900
C4 H4A 0.9800
C4 H4B 0.9800
C4 H4C 0.9800
C5 N3 1.351(4)
C5 C6 1.394(5)
C6 C7 1.394(5)
C6 H6 0.9500
C7 C8 1.374(5)
C7 H7 0.9500
C8 C9 1.375(5)
C8 H8 0.9500
C9 N3 1.351(4)
C9 H9 0.9500
C16 Si2 1.840(4)
C16 H16A 0.9800
C16 H16B 0.9800
C16 H16C 0.9800
C17 Si2 1.890(5)
C17 H17A 0.9800
C17 H17B 0.9800
C17 H17C 0.9800
C18 C19B 1.506(7)
C18 C19A 1.544(8)
C18 C21B 1.548(6)
C18 C21A 1.548(7)
C18 C20A 1.556(7)
C18 C20B 1.558(7)
C18 Si2 1.896(5)
C19A H19A 0.9800
C19A H19B 0.9800
C19A H19C 0.9800
C20A H20A 0.9800
C20A H20B 0.9800
C20A H20C 0.9800
C21A H21A 0.9800
C21A H21B 0.9800
C21A H21C 0.9800
C19B H19D 0.9800
C19B H19E 0.9800
C19B H19F 0.9800
C20B H20D 0.9800
C20B H20E 0.9800
C20B H20F 0.9800
C21B H21D 0.9800
C21B H21E 0.9800
C21B H21F 0.9800
C22 C27 1.396(6)
C22 C23 1.399(5)
C22 N5 1.470(5)
C23 C24 1.391(5)
C23 C28 1.502(5)
C24 C25 1.386(6)
C24 H24 0.9500
C25 C26 1.383(6)
C25 C29 1.505(6)
C26 C27 1.407(6)
C26 H26 0.9500
C27 C30 1.520(6)
C28 H28A 0.9800
C28 H28B 0.9800
C28 H28C 0.9800
C29 H29A 0.9800
C29 H29B 0.9800
C29 H29C 0.9800
C30 H30A 0.9800
C30 H30B 0.9800
C30 H30C 0.9800
C31 C36 1.393(5)
C31 C32 1.394(5)
C31 N6 1.434(4)
C32 C33 1.397(4)
C32 H32 0.9500
C33 C34 1.384(6)
C33 H33 0.9500
C34 C35 1.375(6)
C34 H34 0.9500
C35 C36 1.403(5)
C35 H35 0.9500
C36 H36 0.9500
C37 N6 1.400(4)
C37 C38 1.404(5)
C37 C42 1.405(5)
C38 C39 1.386(5)
C38 H38 0.9500
C39 C40 1.371(6)
C39 H39 0.9500
C40 C41 1.380(6)
C40 H40 0.9500
C41 C42 1.385(5)
C41 H41 0.9500
C42 H42 0.9500
N1 Si1B 1.719(3)
N1 Si1A 1.825(3)
N1 Zr 2.101(3)
N2 Si2 1.748(3)
N2 Zr 2.065(3)
N3 Zr 2.377(3)
N4 N5 1.182(5)
N4 Zr 2.231(4)
N5 Zr 2.223(3)
N6 Zr 2.170(3)
Si1A C11A 1.865(5)
Si1A C10A 1.878(5)
Si1A C12A 1.903(5)
C10A H10A 0.9800
C10A H10B 0.9800
C10A H10C 0.9800
C11A H11A 0.9800
C11A H11B 0.9800
C11A H11C 0.9800
C12A C13A 1.543(6)
C12A C15A 1.543(6)
C12A C14A 1.544(6)
C13A H13A 0.9800
C13A H13B 0.9800
C13A H13C 0.9800
C14A H14A 0.9800
C14A H14B 0.9800
C14A H14C 0.9800
C15A H15A 0.9800
C15A H15B 0.9800
C15A H15C 0.9800
Si1B C11B 1.865(6)
Si1B C10B 1.878(6)
Si1B C12B 1.904(6)
C10B H10D 0.9800
C10B H10E 0.9800
C10B H10F 0.9800
C11B H11D 0.9800
C11B H11E 0.9800
C11B H11F 0.9800
C12B C15B 1.544(6)
C12B C14B 1.546(6)
C12B C13B 1.551(7)
C13B H13D 0.9800
C13B H13E 0.9800
C13B H13F 0.9800
C14B H14D 0.9800
C14B H14E 0.9800
C14B H14F 0.9800
C15B H15D 0.9800
C15B H15E 0.9800
C15B H15F 0.9800

loop_
_geom_torsion_atom_site_label_1
_geom_torsion_atom_site_label_2
_geom_torsion_atom_site_label_3
_geom_torsion_atom_site_label_4
_geom_torsion
N1 C1 C2 C5 -67.3(4)
N1 C1 C2 C3 57.8(4)
N1 C1 C2 C4 173.2(3)
C5 C2 C3 N2 50.6(4)
C4 C2 C3 N2 172.4(3)
C1 C2 C3 N2 -72.7(4)
C3 C2 C5 N3 -64.7(4)
C4 C2 C5 N3 176.7(3)
C1 C2 C5 N3 61.5(4)
C3 C2 C5 C6 117.5(4)
C4 C2 C5 C6 -1.0(5)
C1 C2 C5 C6 -116.2(4)
N3 C5 C6 C7 0.3(6)
C2 C5 C6 C7 177.9(4)
C5 C6 C7 C8 -1.0(6)
C6 C7 C8 C9 0.6(6)
C7 C8 C9 N3 0.5(5)
C27 C22 C23 C24 -1.5(7)
N5 C22 C23 C24 177.1(4)
C27 C22 C23 C28 179.0(4)
N5 C22 C23 C28 -2.4(6)
C22 C23 C24 C25 0.1(6)
C28 C23 C24 C25 179.6(4)
C23 C24 C25 C26 0.8(6)
C23 C24 C25 C29 179.2(4)
C24 C25 C26 C27 -0.4(7)
C29 C25 C26 C27 -178.7(5)
C23 C22 C27 C26 1.9(8)
N5 C22 C27 C26 -176.7(4)
C23 C22 C27 C30 -175.6(5)
N5 C22 C27 C30 5.9(8)
C25 C26 C27 C22 -0.9(8)
C25 C26 C27 C30 176.5(5)
C36 C31 C32 C33 0.4(5)
N6 C31 C32 C33 -177.3(3)
C31 C32 C33 C34 -0.4(5)
C32 C33 C34 C35 0.0(5)
C33 C34 C35 C36 0.4(5)
C32 C31 C36 C35 -0.1(5)
N6 C31 C36 C35 177.6(3)
C34 C35 C36 C31 -0.3(5)
N6 C37 C38 C39 179.4(3)
C42 C37 C38 C39 1.0(5)
C37 C38 C39 C40 0.5(6)
C38 C39 C40 C41 -0.8(6)
C39 C40 C41 C42 -0.4(6)
C40 C41 C42 C37 2.0(6)
N6 C37 C42 C41 179.3(3)
C38 C37 C42 C41 -2.2(5)
C2 C1 N1 Si1B -168.4(3)
C2 C1 N1 Si1A 155.9(3)
C2 C1 N1 Zr -4.5(4)
C2 C3 N2 Si2 -156.5(3)
C2 C3 N2 Zr 25.7(4)
C6 C5 N3 C9 0.8(5)
C2 C5 N3 C9 -177.0(3)
C6 C5 N3 Zr -176.6(3)
C2 C5 N3 Zr 5.6(3)
C8 C9 N3 C5 -1.3(5)
C8 C9 N3 Zr 175.9(2)
Zr N4 N5 C22 174.1(3)
C27 C22 N5 N4 -94.5(6)
C23 C22 N5 N4 86.9(6)
C27 C22 N5 Zr 64.3(12)
C23 C22 N5 Zr -114.3(9)
C38 C37 N6 C31 -13.1(4)
C42 C37 N6 C31 165.3(3)
C38 C37 N6 Zr 158.9(3)
C42 C37 N6 Zr -22.7(4)
C36 C31 N6 C37 79.3(4)
C32 C31 N6 C37 -103.1(3)
C36 C31 N6 Zr -93.6(3)
C32 C31 N6 Zr 84.0(3)
C1 N1 Si1A C11A 173.9(3)
Si1B N1 Si1A C11A 80.5(3)
Zr N1 Si1A C11A -29.4(3)
C1 N1 Si1A C10A -64.8(3)
Si1B N1 Si1A C10A -158.2(3)
Zr N1 Si1A C10A 91.9(3)
C1 N1 Si1A C12A 54.7(3)
Si1B N1 Si1A C12A -38.7(2)
Zr N1 Si1A C12A -148.6(2)
N1 Si1A C12A C13A 169.5(4)
C11A Si1A C12A C13A 49.6(5)
C10A Si1A C12A C13A -67.4(5)
N1 Si1A C12A C15A 50.8(5)
C11A Si1A C12A C15A -69.1(5)
C10A Si1A C12A C15A 173.9(5)
N1 Si1A C12A C14A -71.3(5)
C11A Si1A C12A C14A 168.8(6)
C10A Si1A C12A C14A 51.8(6)
C1 N1 Si1B C11B -170.1(4)
Si1A N1 Si1B C11B -70.9(3)
Zr N1 Si1B C11B 29.9(4)
C1 N1 Si1B C10B 67.2(4)
Si1A N1 Si1B C10B 166.4(4)
Zr N1 Si1B C10B -92.7(4)
C1 N1 Si1B C12B -54.6(3)
Si1A N1 Si1B C12B 44.6(2)
Zr N1 Si1B C12B 145.4(3)
N1 Si1B C12B C15B 77.5(6)
C11B Si1B C12B C15B -167.1(6)
C10B Si1B C12B C15B -50.7(7)
N1 Si1B C12B C14B -47.4(5)
C11B Si1B C12B C14B 68.1(6)
C10B Si1B C12B C14B -175.5(5)
N1 Si1B C12B C13B -164.6(4)
C11B Si1B C12B C13B -49.1(6)
C10B Si1B C12B C13B 67.3(6)
C3 N2 Si2 C16 -174.5(3)
Zr N2 Si2 C16 2.8(3)
C3 N2 Si2 C17 -54.4(4)
Zr N2 Si2 C17 122.9(3)
C3 N2 Si2 C18 64.8(3)
Zr N2 Si2 C18 -117.9(3)
C19B C18 Si2 N2 35.3(5)
C19A C18 Si2 N2 76.3(11)
C21B C18 Si2 N2 157.3(7)
C21A C18 Si2 N2 -163.9(9)
C20A C18 Si2 N2 -44.4(8)
C20B C18 Si2 N2 -87.6(6)
C19B C18 Si2 C16 -88.7(5)
C19A C18 Si2 C16 -47.7(11)
C21B C18 Si2 C16 33.3(7)
C21A C18 Si2 C16 72.1(9)
C20A C18 Si2 C16 -168.4(7)
C20B C18 Si2 C16 148.4(6)
C19B C18 Si2 C17 155.7(5)
C19A C18 Si2 C17 -163.3(11)
C21B C18 Si2 C17 -82.3(7)
C21A C18 Si2 C17 -43.5(10)
C20A C18 Si2 C17 76.0(8)
C20B C18 Si2 C17 32.8(7)
C3 N2 Zr N1 18.9(2)
Si2 N2 Zr N1 -158.4(2)
C3 N2 Zr N6 -136.0(2)
Si2 N2 Zr N6 46.7(3)
C3 N2 Zr N5 114.6(2)
Si2 N2 Zr N5 -62.7(2)
C3 N2 Zr N4 140.7(3)
Si2 N2 Zr N4 -36.7(2)
C3 N2 Zr N3 -59.4(2)
Si2 N2 Zr N3 123.3(2)
C1 N1 Zr N2 -29.5(3)
Si1B N1 Zr N2 129.5(3)
Si1A N1 Zr N2 174.6(2)
C1 N1 Zr N6 125.0(2)
Si1B N1 Zr N6 -75.9(3)
Si1A N1 Zr N6 -30.9(3)
C1 N1 Zr N5 -136.5(3)
Si1B N1 Zr N5 22.5(3)
Si1A N1 Zr N5 67.6(2)
C1 N1 Zr N4 -125.5(3)
Si1B N1 Zr N4 33.5(3)
Si1A N1 Zr N4 78.6(3)
C1 N1 Zr N3 48.9(3)
Si1B N1 Zr N3 -152.0(3)
Si1A N1 Zr N3 -107.0(2)
C37 N6 Zr N2 157.7(2)
C31 N6 Zr N2 -30.2(3)
C37 N6 Zr N1 9.1(3)
C31 N6 Zr N1 -178.8(2)
C37 N6 Zr N5 -87.9(3)
C31 N6 Zr N5 84.2(2)
C37 N6 Zr N4 -116.9(3)
C31 N6 Zr N4 55.2(2)
C37 N6 Zr N3 83.1(3)
C31 N6 Zr N3 -104.8(2)
N4 N5 Zr N2 59.0(3)
C22 N5 Zr N2 -102.0(10)
N4 N5 Zr N1 161.5(3)
C22 N5 Zr N1 0.5(10)
N4 N5 Zr N6 -71.0(3)
C22 N5 Zr N6 128.0(10)
C22 N5 Zr N4 -161.0(11)
N4 N5 Zr N3 -161.9(6)
C22 N5 Zr N3 37.1(14)
N5 N4 Zr N2 -124.5(3)
N5 N4 Zr N1 -21.8(4)
N5 N4 Zr N6 109.1(3)
N5 N4 Zr N3 172.6(2)
C5 N3 Zr N2 48.6(2)
C9 N3 Zr N2 -128.7(2)
C5 N3 Zr N1 -54.6(2)
C9 N3 Zr N1 128.2(2)
C5 N3 Zr N6 176.5(2)
C9 N3 Zr N6 -0.7(2)
C5 N3 Zr N5 -91.8(7)
C9 N3 Zr N5 90.9(7)
C5 N3 Zr N4 112.9(4)
C9 N3 Zr N4 -64.3(5)
